data_1575152
loop_
_publ_author_name
'Zhang, Yuzhe'
'Higashino, Tomohiro'
'Namikawa, Keigo'
'Osterloh, W. Ryan'
'Imahori, Hiroshi'

_publ_section_title
;
 Molecular engineering of porphyrin dyes and copper complexes for enhanced
 dye regeneration toward high-performance dye-sensitized solar cells using
 copper(i/ii) redox shuttles.
;
_journal_issue 33
_journal_name_full 'Chemical science'
_journal_page_first 15004
_journal_page_last 15014
_journal_paper_doi 10.1039/d5sc03537f
_journal_volume 16
_journal_year 2025
_chemical_formula_moiety 'C28 H32 Cu N4 O4, B F4'
_chemical_formula_sum 'C28 H32 B Cu F4 N4 O4'
_chemical_formula_weight 638.92
_space_group_crystal_system monoclinic
_space_group_IT_number 14
_space_group_name_Hall '-P 2ybc'
_space_group_name_H-M_alt 'P 1 21/c 1'
_atom_sites_solution_hydrogens geom
_audit_creation_method SHELXL-2014
_audit_update_record
;
2025-05-14 deposited with the CCDC.	2025-07-21 downloaded from the CCDC.
;
_cell_angle_alpha 90
_cell_angle_beta 95.086(3)
_cell_angle_gamma 90
_cell_formula_units_Z 4
_cell_length_a 14.6532(4)
_cell_length_b 11.4428(3)
_cell_length_c 16.8771(5)
_cell_measurement_reflns_used 14460
_cell_measurement_temperature 153(2)
_cell_measurement_theta_max 30.9790
_cell_measurement_theta_min 2.4000
_cell_volume 2818.70(14)
_computing_cell_refinement 'CrysAlisPro 1.171.39.46e (Rigaku OD, 2018)'
_computing_data_collection 'CrysAlisPro 1.171.39.46e (Rigaku OD, 2018)'
_computing_data_reduction 'CrysAlisPro 1.171.39.46e (Rigaku OD, 2018)'
_computing_structure_refinement 'SHELXL-2014 (Sheldrick, 2014)'
_computing_structure_solution 'SHELXS-2014 (Sheldrick, 2014)'
_diffrn_ambient_temperature 153(2)
_diffrn_detector_area_resol_mean 28.5714
_diffrn_measured_fraction_theta_full 1.000
_diffrn_measured_fraction_theta_max 1.000
_diffrn_measurement_device_type 'Rigaku Saturn724+ (4x4 bin mode)'
_diffrn_measurement_method 'profile data from \w-scans'
_diffrn_radiation_type MoK\a
_diffrn_radiation_wavelength 0.71073
_diffrn_reflns_av_R_equivalents 0.0559
_diffrn_reflns_av_unetI/netI 0.0468
_diffrn_reflns_Laue_measured_fraction_full 1.000
_diffrn_reflns_Laue_measured_fraction_max 1.000
_diffrn_reflns_limit_h_max 19
_diffrn_reflns_limit_h_min -18
_diffrn_reflns_limit_k_max 14
_diffrn_reflns_limit_k_min -14
_diffrn_reflns_limit_l_max 21
_diffrn_reflns_limit_l_min -19
_diffrn_reflns_number 21905
_diffrn_reflns_point_group_measured_fraction_full 1.000
_diffrn_reflns_point_group_measured_fraction_max 1.000
_diffrn_reflns_theta_full 25.242
_diffrn_reflns_theta_max 27.500
_diffrn_reflns_theta_min 2.153
_diffrn_source 'Rotating Anode'
_exptl_absorpt_coefficient_mu 0.843
_exptl_absorpt_correction_T_max 1.00000
_exptl_absorpt_correction_T_min 0.83789
_exptl_absorpt_correction_type multi-scan
_exptl_absorpt_process_details
;
CrysAlisPro 1.171.39.46e (Rigaku Oxford Diffraction, 2018)
Empirical absorption correction using spherical harmonics,
 implemented in SCALE3 ABSPACK scaling algorithm.
;
_exptl_crystal_colour orange
_exptl_crystal_density_diffrn 1.506
_exptl_crystal_description prism
_exptl_crystal_F_000 1320
_exptl_crystal_size_max 0.300
_exptl_crystal_size_mid 0.200
_exptl_crystal_size_min 0.100
_refine_diff_density_max 0.526
_refine_diff_density_min -0.427
_refine_diff_density_rms 0.078
_refine_ls_extinction_method none
_refine_ls_goodness_of_fit_ref 1.065
_refine_ls_hydrogen_treatment constr
_refine_ls_matrix_type full
_refine_ls_number_parameters 387
_refine_ls_number_reflns 6479
_refine_ls_number_restraints 0
_refine_ls_restrained_S_all 1.065
_refine_ls_R_factor_all 0.0551
_refine_ls_R_factor_gt 0.0453
_refine_ls_shift/su_max 0.001
_refine_ls_shift/su_mean 0.000
_refine_ls_structure_factor_coef Fsqd
_refine_ls_weighting_details 'w=1/[\s^2^(Fo^2^)+(0.0316P)^2^+4.7081P] where P=(Fo^2^+2Fc^2^)/3'
_refine_ls_weighting_scheme calc
_refine_ls_wR_factor_gt 0.1053
_refine_ls_wR_factor_ref 0.1104
_reflns_Friedel_coverage 0.000
_reflns_number_gt 5471
_reflns_number_total 6479
_reflns_threshold_expression 'I > 2\s(I)'
_cod_data_source_file d5sc03537f2.cif
_cod_data_source_block 0928na_CCDC1
_cod_depositor_comments 'Adding full bibliography for 1575150--1575152.cif.'
_cod_original_sg_symbol_H-M 'P 21/c'
_cod_database_code 1575152
_shelx_space_group_comment
;
The symmetry employed for this shelxl refinement is uniquely defined
by the following loop, which should always be used as a source of
symmetry information in preference to the above space-group names.
They are only intended as comments.
;
_shelxl_version_number 2014-3

loop_
_space_group_symop_operation_xyz
'x, y, z'
'-x, y+1/2, -z+1/2'
'-x, -y, -z'
'x, -y-1/2, z-1/2'

loop_
_atom_site_label
_atom_site_type_symbol
_atom_site_fract_x
_atom_site_fract_y
_atom_site_fract_z
_atom_site_U_iso_or_equiv
_atom_site_adp_type
_atom_site_occupancy
_atom_site_site_symmetry_order
_atom_site_calc_flag
_atom_site_refinement_flags_posn
_atom_site_refinement_flags_adp
_atom_site_refinement_flags_occupancy
_atom_site_disorder_assembly
_atom_site_disorder_group
Cu1 Cu 0.22167(2) 0.76597(3) 0.08414(2) 0.01859(10) Uani 1 1 d . . . . .
N1 N 0.31609(13) 0.88072(18) 0.12897(12) 0.0152(4) Uani 1 1 d . . . . .
O1 O 0.52430(12) 1.11750(16) 0.18706(11) 0.0230(4) Uani 1 1 d . . . . .
O2 O 0.56850(12) 0.64395(17) -0.08048(11) 0.0251(4) Uani 1 1 d . . . . .
N2 N 0.32840(14) 0.71498(18) 0.02147(12) 0.0168(4) Uani 1 1 d . . . . .
F1 F 0.34370(12) 0.17963(15) 0.37435(10) 0.0339(4) Uani 1 1 d . . . . .
N3 N 0.09991(14) 0.79432(18) 0.02021(12) 0.0171(4) Uani 1 1 d . . . . .
O3 O -0.02330(13) 0.37068(17) 0.18701(12) 0.0262(4) Uani 1 1 d . . . . .
C9 C 0.40531(16) 0.7804(2) 0.03687(14) 0.0158(5) Uani 1 1 d . . . . .
F2 F 0.31541(12) 0.36868(16) 0.40510(12) 0.0398(5) Uani 1 1 d . . . . .
C11 C 0.45444(16) 1.0417(2) 0.17116(15) 0.0174(5) Uani 1 1 d . . . . .
C12 C 0.39722(16) 0.8767(2) 0.09526(14) 0.0148(5) Uani 1 1 d . . . . .
O4 O -0.15583(13) 0.82407(18) -0.10146(12) 0.0295(5) Uani 1 1 d . . . . .
N4 N 0.14413(13) 0.64714(18) 0.13769(12) 0.0152(4) Uani 1 1 d . . . . .
C15 C 0.48744(17) 0.6628(2) -0.04966(15) 0.0189(5) Uani 1 1 d . . . . .
C16 C 0.03273(16) 0.7197(2) 0.03610(14) 0.0160(5) Uani 1 1 d . . . . .
F3 F 0.29746(14) 0.30768(18) 0.27646(11) 0.0446(5) Uani 1 1 d . . . . .
C18 C 0.40880(17) 0.5956(2) -0.06629(15) 0.0193(5) Uani 1 1 d . . . . .
H25 H 0.4085 0.5312 -0.1018 0.023 Uiso 1 1 calc R U . . .
C19 C 0.46718(16) 0.9554(2) 0.11482(15) 0.0176(5) Uani 1 1 d . . . . .
H26 H 0.5230 0.9508 0.0903 0.021 Uiso 1 1 calc R U . . .
C20 C 0.08118(17) 0.8773(2) -0.03638(15) 0.0195(5) Uani 1 1 d . . . . .
C21 C 0.11849(17) 0.4783(2) 0.21718(15) 0.0188(5) Uani 1 1 d . . . . .
H27 H 0.1400 0.4268 0.2588 0.023 Uiso 1 1 calc R U . . .
C22 C 0.21638(17) 0.9604(2) 0.22315(17) 0.0234(6) Uani 1 1 d . . . . .
H1 H 0.1654 0.9504 0.1821 0.035 Uiso 1 1 calc R U . . .
H2 H 0.2090 1.0341 0.2513 0.035 Uiso 1 1 calc R U . . .
H3 H 0.2168 0.8953 0.2609 0.035 Uiso 1 1 calc R U . . .
C23 C 0.33070(17) 0.6252(2) -0.02963(15) 0.0188(5) Uani 1 1 d . . . . .
C24 C 0.03390(17) 0.4602(2) 0.17518(16) 0.0195(5) Uani 1 1 d . . . . .
C25 C 0.17137(16) 0.5732(2) 0.19735(15) 0.0164(5) Uani 1 1 d . . . . .
C26 C 0.37279(17) 1.0440(2) 0.20800(15) 0.0179(5) Uani 1 1 d . . . . .
H28 H 0.3635 1.1002 0.2479 0.021 Uiso 1 1 calc R U . . .
C27 C 0.48569(17) 0.7571(2) 0.00261(15) 0.0182(5) Uani 1 1 d . . . . .
H29 H 0.5385 0.8042 0.0144 0.022 Uiso 1 1 calc R U . . .
C28 C 0.26078(17) 0.6007(2) 0.24350(16) 0.0223(5) Uani 1 1 d . . . . .
H4 H 0.3049 0.6273 0.2070 0.033 Uiso 1 1 calc R U . . .
H5 H 0.2844 0.5304 0.2715 0.033 Uiso 1 1 calc R U . . .
H6 H 0.2516 0.6624 0.2823 0.033 Uiso 1 1 calc R U . . .
C29 C 0.51081(18) 1.2104(2) 0.24265(17) 0.0235(6) Uani 1 1 d . . . . .
H7 H 0.4532 1.2510 0.2266 0.035 Uiso 1 1 calc R U . . .
H8 H 0.5619 1.2658 0.2431 0.035 Uiso 1 1 calc R U . . .
H9 H 0.5082 1.1775 0.2960 0.035 Uiso 1 1 calc R U . . .
C30 C 0.00353(17) 0.5390(2) 0.11579(15) 0.0193(5) Uani 1 1 d . . . . .
H30 H -0.0549 0.5297 0.0874 0.023 Uiso 1 1 calc R U . . .
C31 C 0.24337(18) 0.5563(3) -0.04492(18) 0.0280(6) Uani 1 1 d . . . . .
H10 H 0.2222 0.5311 0.0059 0.042 Uiso 1 1 calc R U . . .
H11 H 0.2546 0.4875 -0.0773 0.042 Uiso 1 1 calc R U . . .
H12 H 0.1964 0.6053 -0.0733 0.042 Uiso 1 1 calc R U . . .
C32 C -0.00451(18) 0.8862(2) -0.07699(16) 0.0239(6) Uani 1 1 d . . . . .
H31 H -0.0161 0.9445 -0.1167 0.029 Uiso 1 1 calc R U . . .
C33 C -0.05509(17) 0.7252(2) -0.00122(15) 0.0197(5) Uani 1 1 d . . . . .
H32 H -0.1012 0.6726 0.0127 0.024 Uiso 1 1 calc R U . . .
C34 C 0.05971(16) 0.6313(2) 0.09866(14) 0.0156(5) Uani 1 1 d . . . . .
C35 C -0.07415(17) 0.8094(2) -0.05962(16) 0.0220(5) Uani 1 1 d . . . . .
C36 C 0.15815(19) 0.9580(2) -0.05190(17) 0.0264(6) Uani 1 1 d . . . . .
H13 H 0.1845 0.9913 -0.0015 0.040 Uiso 1 1 calc R U . . .
H14 H 0.1348 1.0210 -0.0874 0.040 Uiso 1 1 calc R U . . .
H15 H 0.2055 0.9143 -0.0769 0.040 Uiso 1 1 calc R U . . .
C37 C 0.30520(17) 0.9622(2) 0.18498(15) 0.0173(5) Uani 1 1 d . . . . .
C38 C 0.57507(19) 0.5441(3) -0.13072(17) 0.0278(6) Uani 1 1 d . . . . .
H16 H 0.5625 0.4732 -0.1011 0.042 Uiso 1 1 calc R U . . .
H17 H 0.6369 0.5398 -0.1484 0.042 Uiso 1 1 calc R U . . .
H18 H 0.5303 0.5511 -0.1772 0.042 Uiso 1 1 calc R U . . .
C39 C 0.0074(2) 0.2865(3) 0.24686(18) 0.0294(6) Uani 1 1 d . . . . .
H19 H 0.0668 0.2547 0.2350 0.044 Uiso 1 1 calc R U . . .
H20 H -0.0374 0.2230 0.2473 0.044 Uiso 1 1 calc R U . . .
H21 H 0.0138 0.3245 0.2991 0.044 Uiso 1 1 calc R U . . .
B1 B 0.2882(2) 0.2767(3) 0.35505(19) 0.0223(6) Uani 1 1 d . . . . .
C41 C -0.23046(18) 0.7490(3) -0.08316(18) 0.0297(7) Uani 1 1 d . . . . .
H22 H -0.2134 0.6672 -0.0908 0.045 Uiso 1 1 calc R U . . .
H23 H -0.2852 0.7677 -0.1185 0.045 Uiso 1 1 calc R U . . .
H24 H -0.2434 0.7611 -0.0278 0.045 Uiso 1 1 calc R U . . .
F4 F 0.19766(13) 0.2492(2) 0.36377(13) 0.0509(6) Uani 1 1 d . . . . .

loop_
_atom_site_aniso_label
_atom_site_aniso_U_11
_atom_site_aniso_U_22
_atom_site_aniso_U_33
_atom_site_aniso_U_23
_atom_site_aniso_U_13
_atom_site_aniso_U_12
Cu1 0.01249(15) 0.01933(17) 0.02420(18) -0.00085(13) 0.00303(11) -0.00386(12)
N1 0.0131(9) 0.0152(10) 0.0174(10) 0.0000(8) 0.0017(8) 0.0006(8)
O1 0.0185(9) 0.0202(9) 0.0304(10) -0.0099(8) 0.0027(8) -0.0050(7)
O2 0.0188(9) 0.0292(10) 0.0284(10) -0.0127(9) 0.0084(8) -0.0016(8)
N2 0.0159(10) 0.0165(10) 0.0181(10) -0.0007(8) 0.0014(8) -0.0028(8)
F1 0.0451(10) 0.0259(9) 0.0304(9) 0.0022(7) 0.0008(8) 0.0101(8)
N3 0.0163(10) 0.0176(10) 0.0179(10) 0.0007(9) 0.0031(8) -0.0011(8)
O3 0.0224(10) 0.0236(10) 0.0324(11) 0.0109(9) 0.0012(8) -0.0072(8)
C9 0.0158(11) 0.0153(12) 0.0162(11) 0.0006(10) 0.0012(9) -0.0020(9)
F2 0.0356(10) 0.0318(10) 0.0518(12) -0.0136(9) 0.0033(9) 0.0056(8)
C11 0.0159(11) 0.0156(12) 0.0199(12) -0.0007(10) -0.0024(9) -0.0012(9)
C12 0.0141(11) 0.0156(12) 0.0143(11) 0.0022(9) -0.0001(9) 0.0008(9)
O4 0.0197(9) 0.0352(12) 0.0324(11) 0.0123(9) -0.0051(8) -0.0048(8)
N4 0.0129(9) 0.0164(10) 0.0167(10) -0.0012(8) 0.0027(8) -0.0001(8)
C15 0.0171(12) 0.0222(13) 0.0178(12) -0.0009(10) 0.0031(9) 0.0013(10)
C16 0.0162(11) 0.0157(12) 0.0167(12) -0.0017(10) 0.0041(9) -0.0021(9)
F3 0.0569(12) 0.0475(12) 0.0310(10) 0.0132(9) 0.0127(9) 0.0219(10)
C18 0.0202(12) 0.0181(12) 0.0197(12) -0.0053(10) 0.0029(10) -0.0018(10)
C19 0.0142(11) 0.0179(12) 0.0208(12) -0.0007(10) 0.0021(9) -0.0003(9)
C20 0.0207(12) 0.0180(12) 0.0203(12) 0.0017(10) 0.0048(10) -0.0019(10)
C21 0.0179(12) 0.0177(12) 0.0210(13) 0.0022(10) 0.0025(10) 0.0015(10)
C22 0.0200(13) 0.0238(14) 0.0272(14) -0.0038(11) 0.0077(11) 0.0010(10)
C23 0.0179(12) 0.0177(12) 0.0206(12) -0.0020(10) 0.0004(10) -0.0020(10)
C24 0.0183(12) 0.0177(12) 0.0230(13) 0.0016(10) 0.0054(10) -0.0031(10)
C25 0.0150(11) 0.0166(12) 0.0179(12) -0.0024(10) 0.0037(9) 0.0017(9)
C26 0.0194(12) 0.0165(12) 0.0177(12) -0.0023(10) 0.0008(9) 0.0024(9)
C27 0.0160(11) 0.0187(12) 0.0199(12) -0.0024(10) 0.0025(9) -0.0037(9)
C28 0.0199(12) 0.0218(13) 0.0246(13) 0.0012(11) -0.0011(10) -0.0005(10)
C29 0.0242(13) 0.0173(13) 0.0284(14) -0.0069(11) -0.0015(11) -0.0004(10)
C30 0.0144(11) 0.0211(13) 0.0223(13) 0.0009(11) 0.0006(9) -0.0019(10)
C31 0.0226(13) 0.0276(15) 0.0346(16) -0.0118(13) 0.0075(12) -0.0083(11)
C32 0.0244(13) 0.0236(14) 0.0233(13) 0.0066(11) -0.0007(11) -0.0020(11)
C33 0.0186(12) 0.0197(13) 0.0209(13) 0.0012(10) 0.0025(10) -0.0021(10)
C34 0.0141(11) 0.0166(12) 0.0165(12) -0.0009(10) 0.0036(9) -0.0011(9)
C35 0.0186(12) 0.0259(14) 0.0209(13) 0.0020(11) -0.0021(10) 0.0014(10)
C36 0.0247(14) 0.0256(14) 0.0289(15) 0.0089(12) 0.0021(11) -0.0050(11)
C37 0.0180(12) 0.0169(12) 0.0168(12) 0.0015(10) 0.0013(9) 0.0021(9)
C38 0.0272(14) 0.0291(15) 0.0278(15) -0.0102(12) 0.0066(12) 0.0037(12)
C39 0.0317(15) 0.0257(15) 0.0309(15) 0.0127(12) 0.0030(12) -0.0082(12)
B1 0.0212(14) 0.0216(15) 0.0245(15) 0.0003(12) 0.0052(12) 0.0044(12)
C41 0.0177(13) 0.0379(17) 0.0323(15) 0.0076(13) -0.0051(11) -0.0040(12)
F4 0.0246(9) 0.0740(15) 0.0546(13) -0.0072(11) 0.0058(9) -0.0096(9)

loop_
_atom_type_symbol
_atom_type_description
_atom_type_scat_dispersion_real
_atom_type_scat_dispersion_imag
_atom_type_scat_source
C C 0.0033 0.0016 'International Tables Vol C Tables 4.2.6.8 and 6.1.1.4'
N N 0.0061 0.0033 'International Tables Vol C Tables 4.2.6.8 and 6.1.1.4'
O O 0.0106 0.0060 'International Tables Vol C Tables 4.2.6.8 and 6.1.1.4'
Cu Cu 0.3201 1.2651 'International Tables Vol C Tables 4.2.6.8 and 6.1.1.4'
B B 0.0013 0.0007 'International Tables Vol C Tables 4.2.6.8 and 6.1.1.4'
F F 0.0171 0.0103 'International Tables Vol C Tables 4.2.6.8 and 6.1.1.4'
H H 0.0000 0.0000 'International Tables Vol C Tables 4.2.6.8 and 6.1.1.4'

loop_
_geom_angle_atom_site_label_1
_geom_angle_atom_site_label_2
_geom_angle_atom_site_label_3
_geom_angle
_geom_angle_site_symmetry_1
_geom_angle_site_symmetry_3
_geom_angle_publ_flag
N1 Cu1 N3 129.85(8) . . ?
N1 Cu1 N4 131.57(8) . . ?
N3 Cu1 N4 81.00(8) . . ?
N1 Cu1 N2 81.29(8) . . ?
N3 Cu1 N2 116.53(8) . . ?
N4 Cu1 N2 121.39(8) . . ?
C37 N1 C12 118.6(2) . . ?
C37 N1 Cu1 126.65(16) . . ?
C12 N1 Cu1 114.72(16) . . ?
C11 O1 C29 117.2(2) . . ?
C15 O2 C38 117.5(2) . . ?
C23 N2 C9 118.4(2) . . ?
C23 N2 Cu1 127.79(17) . . ?
C9 N2 Cu1 113.75(16) . . ?
C16 N3 C20 118.5(2) . . ?
C16 N3 Cu1 114.61(17) . . ?
C20 N3 Cu1 126.87(17) . . ?
C24 O3 C39 116.9(2) . . ?
N2 C9 C27 122.5(2) . . ?
N2 C9 C12 114.9(2) . . ?
C27 C9 C12 122.6(2) . . ?
O1 C11 C19 116.4(2) . . ?
O1 C11 C26 124.3(2) . . ?
C19 C11 C26 119.2(2) . . ?
N1 C12 C19 122.3(2) . . ?
N1 C12 C9 115.1(2) . . ?
C19 C12 C9 122.6(2) . . ?
C35 O4 C41 117.9(2) . . ?
C25 N4 C34 118.3(2) . . ?
C25 N4 Cu1 127.67(16) . . ?
C34 N4 Cu1 113.18(16) . . ?
O2 C15 C18 124.9(2) . . ?
O2 C15 C27 115.6(2) . . ?
C18 C15 C27 119.5(2) . . ?
N3 C16 C33 123.2(2) . . ?
N3 C16 C34 114.7(2) . . ?
C33 C16 C34 122.1(2) . . ?
C23 C18 C15 118.4(2) . . ?
C23 C18 H25 120.8 . . ?
C15 C18 H25 120.8 . . ?
C12 C19 C11 118.9(2) . . ?
C12 C19 H26 120.6 . . ?
C11 C19 H26 120.6 . . ?
N3 C20 C32 121.3(2) . . ?
N3 C20 C36 116.4(2) . . ?
C32 C20 C36 122.2(2) . . ?
C24 C21 C25 119.0(2) . . ?
C24 C21 H27 120.5 . . ?
C25 C21 H27 120.5 . . ?
C37 C22 H1 109.5 . . ?
C37 C22 H2 109.5 . . ?
H1 C22 H2 109.5 . . ?
C37 C22 H3 109.5 . . ?
H1 C22 H3 109.5 . . ?
H2 C22 H3 109.5 . . ?
N2 C23 C18 122.7(2) . . ?
N2 C23 C31 116.2(2) . . ?
C18 C23 C31 121.1(2) . . ?
O3 C24 C21 125.2(2) . . ?
O3 C24 C30 115.8(2) . . ?
C21 C24 C30 119.0(2) . . ?
N4 C25 C21 122.3(2) . . ?
N4 C25 C28 116.4(2) . . ?
C21 C25 C28 121.3(2) . . ?
C37 C26 C11 118.6(2) . . ?
C37 C26 H28 120.7 . . ?
C11 C26 H28 120.7 . . ?
C9 C27 C15 118.5(2) . . ?
C9 C27 H29 120.7 . . ?
C15 C27 H29 120.7 . . ?
C25 C28 H4 109.5 . . ?
C25 C28 H5 109.5 . . ?
H4 C28 H5 109.5 . . ?
C25 C28 H6 109.5 . . ?
H4 C28 H6 109.5 . . ?
H5 C28 H6 109.5 . . ?
O1 C29 H7 109.5 . . ?
O1 C29 H8 109.5 . . ?
H7 C29 H8 109.5 . . ?
O1 C29 H9 109.5 . . ?
H7 C29 H9 109.5 . . ?
H8 C29 H9 109.5 . . ?
C34 C30 C24 119.1(2) . . ?
C34 C30 H30 120.5 . . ?
C24 C30 H30 120.5 . . ?
C23 C31 H10 109.5 . . ?
C23 C31 H11 109.5 . . ?
H10 C31 H11 109.5 . . ?
C23 C31 H12 109.5 . . ?
H10 C31 H12 109.5 . . ?
H11 C31 H12 109.5 . . ?
C20 C32 C35 119.9(2) . . ?
C20 C32 H31 120.1 . . ?
C35 C32 H31 120.1 . . ?
C16 C33 C35 118.4(2) . . ?
C16 C33 H32 120.8 . . ?
C35 C33 H32 120.8 . . ?
N4 C34 C30 122.2(2) . . ?
N4 C34 C16 115.1(2) . . ?
C30 C34 C16 122.7(2) . . ?
O4 C35 C33 124.9(2) . . ?
O4 C35 C32 116.4(2) . . ?
C33 C35 C32 118.7(2) . . ?
C20 C36 H13 109.5 . . ?
C20 C36 H14 109.5 . . ?
H13 C36 H14 109.5 . . ?
C20 C36 H15 109.5 . . ?
H13 C36 H15 109.5 . . ?
H14 C36 H15 109.5 . . ?
N1 C37 C26 122.4(2) . . ?
N1 C37 C22 116.9(2) . . ?
C26 C37 C22 120.7(2) . . ?
O2 C38 H16 109.5 . . ?
O2 C38 H17 109.5 . . ?
H16 C38 H17 109.5 . . ?
O2 C38 H18 109.5 . . ?
H16 C38 H18 109.5 . . ?
H17 C38 H18 109.5 . . ?
O3 C39 H19 109.5 . . ?
O3 C39 H20 109.5 . . ?
H19 C39 H20 109.5 . . ?
O3 C39 H21 109.5 . . ?
H19 C39 H21 109.5 . . ?
H20 C39 H21 109.5 . . ?
F4 B1 F2 109.6(2) . . ?
F4 B1 F3 109.6(2) . . ?
F2 B1 F3 109.9(2) . . ?
F4 B1 F1 109.7(2) . . ?
F2 B1 F1 109.3(2) . . ?
F3 B1 F1 108.7(2) . . ?
O4 C41 H22 109.5 . . ?
O4 C41 H23 109.5 . . ?
H22 C41 H23 109.5 . . ?
O4 C41 H24 109.5 . . ?
H22 C41 H24 109.5 . . ?
H23 C41 H24 109.5 . . ?

loop_
_geom_bond_atom_site_label_1
_geom_bond_atom_site_label_2
_geom_bond_distance
_geom_bond_site_symmetry_2
_geom_bond_publ_flag
Cu1 N1 2.006(2) . ?
Cu1 N3 2.028(2) . ?
Cu1 N4 2.034(2) . ?
Cu1 N2 2.049(2) . ?
N1 C37 1.347(3) . ?
N1 C12 1.363(3) . ?
O1 C11 1.350(3) . ?
O1 C29 1.443(3) . ?
O2 C15 1.356(3) . ?
O2 C38 1.431(3) . ?
N2 C23 1.344(3) . ?
N2 C9 1.359(3) . ?
F1 B1 1.398(3) . ?
N3 C16 1.348(3) . ?
N3 C20 1.357(3) . ?
O3 C24 1.350(3) . ?
O3 C39 1.439(3) . ?
C9 C27 1.383(3) . ?
C9 C12 1.490(3) . ?
F2 B1 1.386(4) . ?
C11 C19 1.395(4) . ?
C11 C26 1.397(3) . ?
C12 C19 1.383(3) . ?
O4 C35 1.345(3) . ?
O4 C41 1.446(3) . ?
N4 C25 1.348(3) . ?
N4 C34 1.361(3) . ?
C15 C18 1.393(3) . ?
C15 C27 1.395(4) . ?
C16 C33 1.383(3) . ?
C16 C34 1.490(3) . ?
F3 B1 1.391(4) . ?
C18 C23 1.390(3) . ?
C18 H25 0.9500 . ?
C19 H26 0.9500 . ?
C20 C32 1.380(4) . ?
C20 C36 1.498(3) . ?
C21 C24 1.388(3) . ?
C21 C25 1.392(3) . ?
C21 H27 0.9500 . ?
C22 C37 1.503(3) . ?
C22 H1 0.9800 . ?
C22 H2 0.9800 . ?
C22 H3 0.9800 . ?
C23 C31 1.506(3) . ?
C24 C30 1.392(4) . ?
C25 C28 1.497(3) . ?
C26 C37 1.393(3) . ?
C26 H28 0.9500 . ?
C27 H29 0.9500 . ?
C28 H4 0.9800 . ?
C28 H5 0.9800 . ?
C28 H6 0.9800 . ?
C29 H7 0.9800 . ?
C29 H8 0.9800 . ?
C29 H9 0.9800 . ?
C30 C34 1.385(3) . ?
C30 H30 0.9500 . ?
C31 H10 0.9800 . ?
C31 H11 0.9800 . ?
C31 H12 0.9800 . ?
C32 C35 1.397(4) . ?
C32 H31 0.9500 . ?
C33 C35 1.389(4) . ?
C33 H32 0.9500 . ?
C36 H13 0.9800 . ?
C36 H14 0.9800 . ?
C36 H15 0.9800 . ?
C38 H16 0.9800 . ?
C38 H17 0.9800 . ?
C38 H18 0.9800 . ?
C39 H19 0.9800 . ?
C39 H20 0.9800 . ?
C39 H21 0.9800 . ?
B1 F4 1.384(3) . ?
C41 H22 0.9800 . ?
C41 H23 0.9800 . ?
C41 H24 0.9800 . ?

loop_
_geom_hbond_atom_site_label_D
_geom_hbond_atom_site_label_H
_geom_hbond_atom_site_label_A
_geom_hbond_distance_DH
_geom_hbond_distance_HA
_geom_hbond_distance_DA
_geom_hbond_angle_DHA
_geom_hbond_site_symmetry_A
C28 H5 F3 0.98 2.56 3.433(3) 148.9 .
C29 H7 F3 0.98 2.58 3.414(3) 142.4 1_565
C31 H11 F1 0.98 2.49 3.415(3) 156.5 4_565
C18 H25 F1 0.95 2.61 3.415(3) 142.7 4_565
C19 H26 F2 0.95 2.54 3.382(3) 147.4 2_655
C26 H28 F1 0.95 2.36 3.269(3) 159.8 1_565
C26 H28 F3 0.95 2.62 3.447(3) 145.2 1_565
C27 H29 F2 0.95 2.54 3.427(3) 155.4 2_655
C28 H5 F3 0.98 2.56 3.433(3) 148.9 .
C29 H7 F3 0.98 2.58 3.414(3) 142.4 1_565
C31 H11 F1 0.98 2.49 3.415(3) 156.5 4_565
C18 H25 F1 0.95 2.61 3.415(3) 142.7 4_565
C19 H26 F2 0.95 2.54 3.382(3) 147.4 2_655
C26 H28 F1 0.95 2.36 3.269(3) 159.8 1_565
C26 H28 F3 0.95 2.62 3.447(3) 145.2 1_565
C27 H29 F2 0.95 2.54 3.427(3) 155.4 2_655
C28 H5 F3 0.98 2.56 3.433(3) 148.9 .
C29 H7 F3 0.98 2.58 3.414(3) 142.4 1_565
C31 H11 F1 0.98 2.49 3.415(3) 156.5 4_565
C18 H25 F1 0.95 2.61 3.415(3) 142.7 4_565
C19 H26 F2 0.95 2.54 3.382(3) 147.4 2_655
C26 H28 F1 0.95 2.36 3.269(3) 159.8 1_565
C26 H28 F3 0.95 2.62 3.447(3) 145.2 1_565
C27 H29 F2 0.95 2.54 3.427(3) 155.4 2_655
C28 H5 F3 0.98 2.56 3.433(3) 148.9 .
C29 H7 F3 0.98 2.58 3.414(3) 142.4 1_565
C31 H11 F1 0.98 2.49 3.415(3) 156.5 4_565
C18 H25 F1 0.95 2.61 3.415(3) 142.7 4_565
C19 H26 F2 0.95 2.54 3.382(3) 147.4 2_655
C26 H28 F1 0.95 2.36 3.269(3) 159.8 1_565
C26 H28 F3 0.95 2.62 3.447(3) 145.2 1_565
C27 H29 F2 0.95 2.54 3.427(3) 155.4 2_655
C28 H5 F3 0.98 2.56 3.433(3) 148.9 .
C29 H7 F3 0.98 2.58 3.414(3) 142.4 1_565
C31 H11 F1 0.98 2.49 3.415(3) 156.5 4_565

loop_
_geom_torsion_atom_site_label_1
_geom_torsion_atom_site_label_2
_geom_torsion_atom_site_label_3
_geom_torsion_atom_site_label_4
_geom_torsion
_geom_torsion_site_symmetry_1
_geom_torsion_site_symmetry_2
_geom_torsion_site_symmetry_3
_geom_torsion_site_symmetry_4
_geom_torsion_publ_flag
C23 N2 C9 C27 -0.7(4) . . . . ?
Cu1 N2 C9 C27 177.6(2) . . . . ?
C23 N2 C9 C12 -178.9(2) . . . . ?
Cu1 N2 C9 C12 -0.6(3) . . . . ?
C29 O1 C11 C19 177.4(2) . . . . ?
C29 O1 C11 C26 -3.6(4) . . . . ?
C37 N1 C12 C19 -2.1(3) . . . . ?
Cu1 N1 C12 C19 175.01(19) . . . . ?
C37 N1 C12 C9 177.1(2) . . . . ?
Cu1 N1 C12 C9 -5.8(3) . . . . ?
N2 C9 C12 N1 4.2(3) . . . . ?
C27 C9 C12 N1 -174.0(2) . . . . ?
N2 C9 C12 C19 -176.6(2) . . . . ?
C27 C9 C12 C19 5.1(4) . . . . ?
C38 O2 C15 C18 -3.3(4) . . . . ?
C38 O2 C15 C27 176.4(2) . . . . ?
C20 N3 C16 C33 -1.5(4) . . . . ?
Cu1 N3 C16 C33 179.8(2) . . . . ?
C20 N3 C16 C34 179.6(2) . . . . ?
Cu1 N3 C16 C34 1.0(3) . . . . ?
O2 C15 C18 C23 179.6(2) . . . . ?
C27 C15 C18 C23 -0.1(4) . . . . ?
N1 C12 C19 C11 0.2(4) . . . . ?
C9 C12 C19 C11 -178.9(2) . . . . ?
O1 C11 C19 C12 -178.9(2) . . . . ?
C26 C11 C19 C12 2.0(4) . . . . ?
C16 N3 C20 C32 0.2(4) . . . . ?
Cu1 N3 C20 C32 178.7(2) . . . . ?
C16 N3 C20 C36 -179.9(2) . . . . ?
Cu1 N3 C20 C36 -1.4(3) . . . . ?
C9 N2 C23 C18 1.0(4) . . . . ?
Cu1 N2 C23 C18 -177.08(19) . . . . ?
C9 N2 C23 C31 -179.6(2) . . . . ?
Cu1 N2 C23 C31 2.3(3) . . . . ?
C15 C18 C23 N2 -0.6(4) . . . . ?
C15 C18 C23 C31 -180.0(3) . . . . ?
C39 O3 C24 C21 -1.4(4) . . . . ?
C39 O3 C24 C30 178.6(2) . . . . ?
C25 C21 C24 O3 178.5(2) . . . . ?
C25 C21 C24 C30 -1.5(4) . . . . ?
C34 N4 C25 C21 3.6(3) . . . . ?
Cu1 N4 C25 C21 -165.04(18) . . . . ?
C34 N4 C25 C28 -174.4(2) . . . . ?
Cu1 N4 C25 C28 17.0(3) . . . . ?
C24 C21 C25 N4 -1.3(4) . . . . ?
C24 C21 C25 C28 176.6(2) . . . . ?
O1 C11 C26 C37 178.7(2) . . . . ?
C19 C11 C26 C37 -2.3(4) . . . . ?
N2 C9 C27 C15 0.0(4) . . . . ?
C12 C9 C27 C15 178.1(2) . . . . ?
O2 C15 C27 C9 -179.3(2) . . . . ?
C18 C15 C27 C9 0.4(4) . . . . ?
O3 C24 C30 C34 -178.1(2) . . . . ?
C21 C24 C30 C34 1.9(4) . . . . ?
N3 C20 C32 C35 0.5(4) . . . . ?
C36 C20 C32 C35 -179.3(3) . . . . ?
N3 C16 C33 C35 2.0(4) . . . . ?
C34 C16 C33 C35 -179.2(2) . . . . ?
C25 N4 C34 C30 -3.1(3) . . . . ?
Cu1 N4 C34 C30 167.07(19) . . . . ?
C25 N4 C34 C16 177.2(2) . . . . ?
Cu1 N4 C34 C16 -12.6(3) . . . . ?
C24 C30 C34 N4 0.4(4) . . . . ?
C24 C30 C34 C16 -180.0(2) . . . . ?
N3 C16 C34 N4 7.8(3) . . . . ?
C33 C16 C34 N4 -171.0(2) . . . . ?
N3 C16 C34 C30 -171.8(2) . . . . ?
C33 C16 C34 C30 9.3(4) . . . . ?
C41 O4 C35 C33 1.8(4) . . . . ?
C41 O4 C35 C32 -177.8(2) . . . . ?
C16 C33 C35 O4 179.1(3) . . . . ?
C16 C33 C35 C32 -1.2(4) . . . . ?
C20 C32 C35 O4 179.7(3) . . . . ?
C20 C32 C35 C33 0.0(4) . . . . ?
C12 N1 C37 C26 1.7(4) . . . . ?
Cu1 N1 C37 C26 -174.97(18) . . . . ?
C12 N1 C37 C22 -177.4(2) . . . . ?
Cu1 N1 C37 C22 5.9(3) . . . . ?
C11 C26 C37 N1 0.4(4) . . . . ?
C11 C26 C37 C22 179.6(2) . . . . ?
